data_4503488
loop_
_publ_author_name
'Hao, Zheng-Ming'
'Zhang, Xian-Ming'

_publ_section_title
;
 Phosphorescent Acentric Cuprous Halide Coordination Polymers for Nolinear
 Optical Materials
;
_journal_issue 7
_journal_name_full 'Crystal Growth &amp; Design'
_journal_page_first 2359
_journal_paper_doi 10.1021/cg701208g
_journal_volume 8
_journal_year 2008
_chemical_formula_sum 'C15 H15 Cl5 Cu5 N3 S3'
_chemical_formula_weight 828.43
_chemical_name_systematic
; 
 ? 
;
_space_group_IT_number 8
_symmetry_cell_setting monoclinic
_symmetry_space_group_name_Hall 'C -2y'
_symmetry_space_group_name_H-M 'C 1 m 1'
_atom_sites_solution_hydrogens geom
_atom_sites_solution_primary direct
_atom_sites_solution_secondary difmap
_audit_creation_method SHELXL-97
_cell_angle_alpha 90.00
_cell_angle_beta 104.344(10)
_cell_angle_gamma 90.00
_cell_formula_units_Z 2
_cell_length_a 10.894(6)
_cell_length_b 20.828(12)
_cell_length_c 5.325(3)
_cell_measurement_temperature 298(2)
_cell_volume 1170.6(11)
_computing_cell_refinement 'SMART (Bruker, 2001)'
_computing_data_collection 'SMART (Bruker, 2001)'
_computing_data_reduction 'SAINT (Bruker, 2001)'
_computing_molecular_graphics 'ORTEP-II (Johnson, 1976)'
_computing_publication_material 'SHELXL-97 (Sheldrick, 1997)'
_computing_structure_refinement 'SHELXL-97 (Sheldrick, 1997)'
_computing_structure_solution 'SHELXS-97 (Sheldrick, 1997)'
_diffrn_ambient_temperature 298(2)
_diffrn_measured_fraction_theta_full 0.959
_diffrn_measured_fraction_theta_max 0.959
_diffrn_measurement_device_type 'Bruker APEX area-detector diffractometer'
_diffrn_measurement_method '\f and \w scan'
_diffrn_radiation_monochromator graphite
_diffrn_radiation_source 'fine-focus sealed tube'
_diffrn_radiation_type MoK\a
_diffrn_radiation_wavelength 0.71073
_diffrn_reflns_av_R_equivalents 0.0407
_diffrn_reflns_av_sigmaI/netI 0.0945
_diffrn_reflns_limit_h_max 12
_diffrn_reflns_limit_h_min -13
_diffrn_reflns_limit_k_max 19
_diffrn_reflns_limit_k_min -26
_diffrn_reflns_limit_l_max 6
_diffrn_reflns_limit_l_min -6
_diffrn_reflns_number 2938
_diffrn_reflns_theta_full 27.00
_diffrn_reflns_theta_max 27.00
_diffrn_reflns_theta_min 3.51
_exptl_absorpt_coefficient_mu 5.319
_exptl_absorpt_correction_T_max 0.8567
_exptl_absorpt_correction_T_min 0.7408
_exptl_absorpt_correction_type empirical
_exptl_absorpt_process_details 'SADABS, Sheldrick 1997'
_exptl_crystal_colour colorless?
_exptl_crystal_density_diffrn 2.351
_exptl_crystal_density_method 'not measured'
_exptl_crystal_description block
_exptl_crystal_F_000 808
_exptl_crystal_size_max 0.06
_exptl_crystal_size_mid 0.05
_exptl_crystal_size_min 0.03
_refine_diff_density_max 0.780
_refine_diff_density_min -0.693
_refine_diff_density_rms 0.140
_refine_ls_abs_structure_details 'Flack H D (1983), Acta Cryst. A39, 876-881'
_refine_ls_abs_structure_Flack 0.03(3)
_refine_ls_extinction_method none
_refine_ls_goodness_of_fit_ref 0.981
_refine_ls_hydrogen_treatment mixed
_refine_ls_matrix_type full
_refine_ls_number_parameters 142
_refine_ls_number_reflns 2057
_refine_ls_number_restraints 2
_refine_ls_restrained_S_all 0.980
_refine_ls_R_factor_all 0.0730
_refine_ls_R_factor_gt 0.0513
_refine_ls_shift/su_max 0.000
_refine_ls_shift/su_mean 0.000
_refine_ls_structure_factor_coef Fsqd
_refine_ls_weighting_details 'calc w=1/[\s^2^(Fo^2^)+(0.0311P)^2^+0.0000P] where P=(Fo^2^+2Fc^2^)/3'
_refine_ls_weighting_scheme calc
_refine_ls_wR_factor_gt 0.0904
_refine_ls_wR_factor_ref 0.1020
_reflns_number_gt 1554
_reflns_number_total 2057
_reflns_threshold_expression >2sigma(I)
_cod_data_source_file cg701208g-file002.cif
_cod_data_source_block 3
_cod_original_cell_volume 1170.4(12)
_cod_original_sg_symbol_H-M Cm
_cod_database_code 4503488

loop_
_symmetry_equiv_pos_as_xyz
'x, y, z'
'x, -y, z'
'x+1/2, y+1/2, z'
'x+1/2, -y+1/2, z'

loop_
_atom_site_label
_atom_site_type_symbol
_atom_site_fract_x
_atom_site_fract_y
_atom_site_fract_z
_atom_site_U_iso_or_equiv
_atom_site_adp_type
_atom_site_occupancy
_atom_site_symmetry_multiplicity
_atom_site_calc_flag
_atom_site_refinement_flags
Cu1 Cu 0.55177(19) 1.0000 0.7607(3) 0.0356(5) Uani 1 2 d S
Cu2 Cu 0.37562(13) 0.90733(6) 1.1978(2) 0.0347(4) Uani 1 1 d .
Cu3 Cu 0.73569(14) 0.93286(6) 1.2136(3) 0.0393(4) Uani 1 1 d .
Cl1 Cl 0.7311(3) 1.0000 0.5667(6) 0.0314(8) Uani 1 2 d S
Cl2 Cl 0.2489(3) 0.82301(12) 1.1804(6) 0.0455(7) Uani 1 1 d .
Cl3 Cl 0.9136(3) 0.89004(14) 1.1765(5) 0.0475(8) Uani 1 1 d .
S1 S 0.5363(2) 0.90818(11) 1.0021(5) 0.0258(6) Uani 1 1 d .
S2 S 0.3663(3) 1.0000 0.4051(6) 0.0262(8) Uani 1 2 d S
N1 N 0.5555(10) 0.7331(4) 0.5176(16) 0.044(3) Uani 1 1 d .
H1A H 0.5582 0.7001 0.4218 0.053 Uiso 1 1 calc R
N2 N 0.0638(12) 1.0000 0.846(2) 0.039(2) Uani 1 2 d S
H2B H 0.0064 1.0000 0.9314 0.047 Uiso 1 2 calc SR
C1 C 0.5447(9) 0.8394(4) 0.8200(17) 0.022(2) Uani 1 1 d .
C2 C 0.6315(12) 0.8357(4) 0.661(2) 0.037(3) Uani 1 1 d .
H2A H 0.6877 0.8693 0.6604 0.045 Uiso 1 1 calc R
C3 C 0.6332(12) 0.7837(5) 0.511(2) 0.047(3) Uani 1 1 d .
H3A H 0.6880 0.7826 0.4016 0.056 Uiso 1 1 calc R
C4 C 0.4750(12) 0.7335(5) 0.670(2) 0.044(3) Uani 1 1 d .
H4A H 0.4227 0.6983 0.6723 0.053 Uiso 1 1 calc R
C5 C 0.4693(11) 0.7858(5) 0.824(2) 0.040(3) Uani 1 1 d .
H5A H 0.4141 0.7853 0.9321 0.048 Uiso 1 1 calc R
C6 C 0.2448(13) 1.0000 0.571(3) 0.024(3) Uani 1 2 d S
C7 C 0.1968(10) 0.9429(5) 0.6484(19) 0.036(3) Uani 1 1 d .
H7A H 0.2276 0.9037 0.6070 0.044 Uiso 1 1 calc R
C8 C 0.1064(9) 0.9438(6) 0.7823(18) 0.039(2) Uani 1 1 d .
H8A H 0.0743 0.9056 0.8298 0.047 Uiso 1 1 calc R

loop_
_atom_site_aniso_label
_atom_site_aniso_U_11
_atom_site_aniso_U_22
_atom_site_aniso_U_33
_atom_site_aniso_U_23
_atom_site_aniso_U_13
_atom_site_aniso_U_12
Cu1 0.0388(12) 0.0284(12) 0.0435(13) 0.000 0.0177(10) 0.000
Cu2 0.0375(8) 0.0308(7) 0.0415(8) -0.0036(6) 0.0206(6) -0.0030(7)
Cu3 0.0336(8) 0.0370(7) 0.0501(8) -0.0015(7) 0.0156(6) 0.0020(7)
Cl1 0.027(2) 0.039(2) 0.032(2) 0.000 0.0135(16) 0.000
Cl2 0.0503(18) 0.0339(14) 0.0606(19) -0.0009(15) 0.0296(15) -0.0116(14)
Cl3 0.0345(18) 0.0570(17) 0.0546(18) 0.0089(15) 0.0178(14) 0.0158(14)
S1 0.0264(15) 0.0207(13) 0.0341(15) -0.0025(11) 0.0148(11) -0.0003(12)
S2 0.025(2) 0.027(2) 0.032(2) 0.000 0.0170(16) 0.000
N1 0.065(7) 0.027(5) 0.040(6) -0.018(4) 0.014(6) 0.010(5)
N2 0.023(5) 0.055(6) 0.046(5) 0.000 0.023(4) 0.000
C1 0.030(6) 0.021(5) 0.022(5) -0.005(4) 0.018(5) -0.002(5)
C2 0.048(7) 0.019(5) 0.050(7) 0.000(5) 0.022(6) -0.001(5)
C3 0.037(7) 0.048(7) 0.063(8) -0.005(7) 0.028(6) 0.007(6)
C4 0.044(8) 0.022(6) 0.064(9) -0.007(5) 0.011(7) 0.011(6)
C5 0.030(7) 0.038(6) 0.056(8) -0.005(6) 0.020(6) -0.004(5)
C6 0.014(7) 0.027(8) 0.029(8) 0.000 0.001(6) 0.000
C7 0.043(7) 0.033(6) 0.033(6) -0.003(5) 0.009(5) -0.013(5)
C8 0.023(5) 0.055(6) 0.046(5) 0.000 0.023(4) 0.000

loop_
_atom_type_symbol
_atom_type_description
_atom_type_scat_dispersion_real
_atom_type_scat_dispersion_imag
_atom_type_scat_source
C C 0.0033 0.0016 'International Tables Vol C Tables 4.2.6.8 and 6.1.1.4'
H H 0.0000 0.0000 'International Tables Vol C Tables 4.2.6.8 and 6.1.1.4'
N N 0.0061 0.0033 'International Tables Vol C Tables 4.2.6.8 and 6.1.1.4'
S S 0.1246 0.1234 'International Tables Vol C Tables 4.2.6.8 and 6.1.1.4'
Cl Cl 0.1484 0.1585 'International Tables Vol C Tables 4.2.6.8 and 6.1.1.4'
Cu Cu 0.3201 1.2651 'International Tables Vol C Tables 4.2.6.8 and 6.1.1.4'

loop_
_geom_angle_atom_site_label_1
_geom_angle_atom_site_label_2
_geom_angle_atom_site_label_3
_geom_angle
_geom_angle_site_symmetry_1
_geom_angle_site_symmetry_3
S1 Cu1 S1 110.07(14) 2_575 .
S1 Cu1 S2 105.83(9) 2_575 .
S1 Cu1 S2 105.83(9) . .
S1 Cu1 Cl1 114.23(9) 2_575 .
S1 Cu1 Cl1 114.23(9) . .
S2 Cu1 Cl1 105.84(13) . .
Cl2 Cu2 S2 126.81(13) . 1_556
Cl2 Cu2 S1 122.26(12) . .
S2 Cu2 S1 110.93(12) 1_556 .
Cl3 Cu3 S1 129.10(12) . .
Cl3 Cu3 Cl1 120.61(14) . 1_556
S1 Cu3 Cl1 109.10(12) . 1_556
Cl3 Cu3 Cu3 114.07(9) . 2_575
S1 Cu3 Cu3 103.24(7) . 2_575
Cl1 Cu3 Cu3 53.56(6) 1_556 2_575
Cu3 Cl1 Cu3 72.89(13) 1_554 2_574
Cu3 Cl1 Cu1 121.26(13) 1_554 .
Cu3 Cl1 Cu1 121.26(13) 2_574 .
C1 S1 Cu3 106.8(3) . .
C1 S1 Cu2 113.9(3) . .
Cu3 S1 Cu2 122.49(12) . .
C1 S1 Cu1 110.2(3) . .
Cu3 S1 Cu1 84.00(10) . .
Cu2 S1 Cu1 115.64(12) . .
C6 S2 Cu2 112.20(19) . 1_554
C6 S2 Cu2 112.20(19) . 2_574
Cu2 S2 Cu2 119.19(17) 1_554 2_574
C6 S2 Cu1 101.2(5) . .
Cu2 S2 Cu1 104.88(11) 1_554 .
Cu2 S2 Cu1 104.88(11) 2_574 .
C4 N1 C3 121.2(9) . .
C8 N2 C8 122.7(14) . 2_575
C5 C1 C2 116.7(8) . .
C5 C1 S1 122.6(8) . .
C2 C1 S1 120.7(7) . .
C3 C2 C1 120.4(10) . .
C2 C3 N1 120.5(11) . .
N1 C4 C5 120.1(11) . .
C4 C5 C1 120.9(11) . .
C7 C6 C7 116.0(14) . 2_575
C7 C6 S2 121.9(7) . .
C7 C6 S2 121.9(7) 2_575 .
C8 C7 C6 121.2(11) . .
N2 C8 C7 119.5(12) . .

loop_
_geom_bond_atom_site_label_1
_geom_bond_atom_site_label_2
_geom_bond_distance
_geom_bond_site_symmetry_2
Cu1 S1 2.334(3) 2_575
Cu1 S1 2.334(3) .
Cu1 S2 2.402(4) .
Cu1 Cl1 2.425(4) .
Cu2 Cl2 2.221(3) .
Cu2 S2 2.238(2) 1_556
Cu2 S1 2.248(3) .
Cu3 Cl3 2.187(3) .
Cu3 S1 2.245(3) .
Cu3 Cl1 2.354(3) 1_556
Cu3 Cu3 2.797(3) 2_575
Cl1 Cu3 2.354(3) 1_554
Cl1 Cu3 2.354(3) 2_574
S1 C1 1.745(9) .
S2 C6 1.763(15) .
S2 Cu2 2.238(2) 1_554
S2 Cu2 2.238(2) 2_574
N1 C4 1.334(15) .
N1 C3 1.360(14) .
N2 C8 1.333(12) .
N2 C8 1.333(12) 2_575
C1 C5 1.389(14) .
C1 C2 1.419(14) .
C2 C3 1.348(14) .
C4 C5 1.373(15) .
C6 C7 1.402(12) .
C6 C7 1.402(12) 2_575
C7 C8 1.351(13) .
